data_1542452
loop_
_publ_author_name
'Efimov, Ilya'
'Slepukhin, Pavel'
'Beliaev, Nikolai'
'Bakulev, Vasiliy'

_publ_section_title
;
 (<i>E</i>)-<i>N</i>-[Cyclopentyl(morpholin-4-yl)methylidene]-4-fluorobenzenesulfonamide
;
_journal_coeditor_code HB4006
_journal_issue 1
_journal_name_full IUCrData
_journal_page_first x160013
_journal_paper_doi 10.1107/S2414314616000134
_journal_volume 1
_journal_year 2016
_chemical_formula_iupac 'C16 H21 F N2 O3 S'
_chemical_formula_moiety 'C16 H21 F N2 O3 S'
_chemical_formula_sum 'C16 H21 F N2 O3 S'
_chemical_formula_weight 340.41
_chemical_name_systematic (<i>E</i>)-<i>N</i>-[Cyclopentyl(morpholin-4-yl)methylidene]-4-fluorobenzenesulfonamide
_space_group_crystal_system monoclinic
_space_group_IT_number 14
_space_group_name_Hall '-P 2ybc'
_space_group_name_H-M_alt 'P 1 21/c 1'
_symmetry_space_group_name_Hall '-P 2ybc'
_symmetry_space_group_name_H-M 'P 1 21/c 1'
_atom_sites_solution_hydrogens geom
_atom_sites_solution_primary direct
_atom_sites_solution_secondary difmap
_audit_creation_method
;
  Olex2 1.2-ac2
  (compiled 2012.03.27 svn.r2268, GUI svn.r4156)
;
_cell_angle_alpha 90.00
_cell_angle_beta 107.768(6)
_cell_angle_gamma 90.00
_cell_formula_units_Z 4
_cell_length_a 11.5613(7)
_cell_length_b 16.4245(13)
_cell_length_c 8.8730(6)
_cell_measurement_reflns_used 1405
_cell_measurement_temperature 295(2)
_cell_measurement_theta_max 27.0300
_cell_measurement_theta_min 2.7570
_cell_volume 1604.5(2)
_computing_cell_refinement
;
CrysAlisPro (Agilent, 2013)
;
_computing_data_collection
;
CrysAlisPro (Agilent, 2013)
;
_computing_data_reduction
;
CrysAlisPro (Agilent, 2013)
;
_computing_molecular_graphics
;
<i>OLEX2</i> (Dolomanov <i>et al.</i>,  2009)
;
_computing_publication_material
;
<i>OLEX2</i> (Dolomanov <i>et al.</i>,  2009)
;
_computing_structure_refinement
;
SHELXL (Sheldrick, 2008)
;
_computing_structure_solution
;
SHELXS (Sheldrick, 2008)
;
_diffrn_ambient_temperature 295(2)
_diffrn_detector_area_resol_mean 15.9555
_diffrn_measured_fraction_theta_full 0.9529
_diffrn_measured_fraction_theta_max 0.9529
_diffrn_measurement_device_type 'Agilent Xcalibur, Eos'
_diffrn_measurement_method '\w scans'
_diffrn_radiation_monochromator graphite
_diffrn_radiation_type 'Mo K\a'
_diffrn_radiation_wavelength 0.7107
_diffrn_reflns_av_R_equivalents 0.0293
_diffrn_reflns_limit_h_max 14
_diffrn_reflns_limit_h_min -9
_diffrn_reflns_limit_k_max 18
_diffrn_reflns_limit_k_min -21
_diffrn_reflns_limit_l_max 11
_diffrn_reflns_limit_l_min -10
_diffrn_reflns_number 6974
_diffrn_reflns_theta_full 27.10
_diffrn_reflns_theta_max 27.10
_diffrn_reflns_theta_min 2.23
_exptl_absorpt_coefficient_mu 0.229
_exptl_absorpt_correction_T_max 1.00000
_exptl_absorpt_correction_T_min 0.93936
_exptl_absorpt_correction_type multi-scan
_exptl_absorpt_process_details
;
(CrysAlisPro; Agilent, 2013)
;
_exptl_crystal_colour colourless
_exptl_crystal_density_diffrn 1.409
_exptl_crystal_density_method 'not measured'
_exptl_crystal_description plank
_exptl_crystal_F_000 720
_exptl_crystal_size_max 0.25
_exptl_crystal_size_mid 0.17
_exptl_crystal_size_min 0.03
_refine_diff_density_max 0.289
_refine_diff_density_min -0.380
_refine_ls_extinction_method none
_refine_ls_goodness_of_fit_ref 1.007
_refine_ls_hydrogen_treatment mixed
_refine_ls_matrix_type full
_refine_ls_number_parameters 221
_refine_ls_number_reflns 3391
_refine_ls_number_restraints 6
_refine_ls_restrained_S_all 1.007
_refine_ls_R_factor_all 0.0778
_refine_ls_R_factor_gt 0.0464
_refine_ls_shift/su_max 0.000
_refine_ls_shift/su_mean 0.000
_refine_ls_structure_factor_coef Fsqd
_refine_ls_weighting_details 'calc w=1/[\s^2^(Fo^2^)+(0.0750P)^2^+0.0100P] where P=(Fo^2^+2Fc^2^)/3'
_refine_ls_weighting_scheme calc
_refine_ls_wR_factor_gt 0.1167
_refine_ls_wR_factor_ref 0.1371
_reflns_number_gt 2323
_reflns_number_total 3391
_reflns_threshold_expression I>2\s(I)
_cod_data_source_file hb4006sup1.cif
_cod_data_source_block I
_cod_depositor_comments 'Adding full bibliography for 1542452.cif.'
_cod_database_code 1542452
_cod_database_fobs_code 1542452

loop_
_space_group_symop_id
_space_group_symop_operation_xyz
1 'x, y, z'
2 '-x, y+1/2, -z+1/2'
3 '-x, -y, -z'
4 'x, -y-1/2, z-1/2'

loop_
_atom_site_type_symbol
_atom_site_label
_atom_site_fract_x
_atom_site_fract_y
_atom_site_fract_z
_atom_site_U_iso_or_equiv
_atom_site_adp_type
_atom_site_calc_flag
_atom_site_refinement_flags
_atom_site_occupancy
_atom_site_symmetry_multiplicity
_atom_site_disorder_assembly
_atom_site_disorder_group
S S1 0.26452(5) 0.09127(4) 0.07277(6) 0.04217(19) Uani d . 1 1 . .
N N2 0.45896(15) 0.09749(12) -0.20031(19) 0.0369(4) Uani d . 1 1 . .
N N1 0.37106(15) 0.10138(13) -0.0054(2) 0.0413(5) Uani d . 1 1 . .
C C1 0.14033(18) 0.14851(14) -0.0468(2) 0.0347(5) Uani d . 1 1 . .
C C7 0.36523(18) 0.07661(14) -0.1498(2) 0.0352(5) Uani d . 1 1 . .
O O1 0.22350(16) 0.00860(11) 0.07573(19) 0.0568(5) Uani d . 1 1 . .
C C8 0.26032(19) 0.02854(15) -0.2575(2) 0.0381(5) Uani d . 1 1 B .
O O3 0.60684(14) 0.19090(11) -0.33829(19) 0.0528(5) Uani d . 1 1 . .
F F8 -0.14638(14) 0.28150(12) -0.3150(2) 0.0788(5) Uani d . 1 1 . .
C C2 0.1600(2) 0.22178(15) -0.1115(3) 0.0444(6) Uani d . 1 1 . .
H H2 0.2388 0.2406 -0.0946 0.053 Uiso calc R 1 1 . .
O O2 0.30637(15) 0.13122(13) 0.22357(18) 0.0605(5) Uani d . 1 1 . .
C C13 0.4793(2) 0.07269(15) -0.3481(2) 0.0419(6) Uani d . 1 1 . .
H H13A 0.4078 0.0450 -0.4148 0.050 Uiso calc R 1 1 . .
H H13B 0.5472 0.0351 -0.3259 0.050 Uiso calc R 1 1 . .
C C3 0.0632(2) 0.26682(16) -0.2006(3) 0.0523(6) Uani d . 1 1 . .
H H3 0.0754 0.3165 -0.2437 0.063 Uiso calc R 1 1 . .
C C4 -0.0514(2) 0.23724(17) -0.2248(3) 0.0498(6) Uani d . 1 1 . .
C C16 0.56120(19) 0.14650(16) -0.1027(3) 0.0437(6) Uani d . 1 1 . .
H H16A 0.6336 0.1130 -0.0675 0.052 Uiso calc R 1 1 . .
H H16B 0.5425 0.1665 -0.0099 0.052 Uiso calc R 1 1 . .
C C14 0.5058(2) 0.14643(17) -0.4328(3) 0.0489(6) Uani d . 1 1 . .
H H14A 0.5216 0.1293 -0.5292 0.059 Uiso calc R 1 1 . .
H H14B 0.4350 0.1815 -0.4621 0.059 Uiso calc R 1 1 . .
C C5 -0.0748(2) 0.16534(17) -0.1626(3) 0.0503(6) Uani d . 1 1 . .
H H5 -0.1541 0.1472 -0.1801 0.060 Uiso calc R 1 1 . .
C C9 0.1918(2) 0.06850(17) -0.4184(3) 0.0490(6) Uani d . 1 1 B .
H H9A 0.1177 0.0946 -0.4135 0.059 Uiso calc R 1 1 . .
H H9B 0.2424 0.1088 -0.4477 0.059 Uiso calc R 1 1 . .
C C6 0.0229(2) 0.12052(15) -0.0730(3) 0.0446(6) Uani d . 1 1 . .
H H6 0.0097 0.0711 -0.0298 0.053 Uiso calc R 1 1 . .
C C12 0.2895(2) -0.05923(15) -0.2949(3) 0.0490(6) Uani d . 1 1 . .
H H12A 0.3680 -0.0622 -0.3131 0.059 Uiso calc PR 0.75 1 A 1
H H12B 0.2890 -0.0960 -0.2096 0.059 Uiso calc PR 0.75 1 A 1
H H12C 0.2512 -0.0983 -0.2434 0.059 Uiso calc PR 0.25 1 A 2
H H12D 0.3765 -0.0687 -0.2607 0.059 Uiso calc PR 0.25 1 A 2
C C15 0.5838(2) 0.21732(16) -0.1983(3) 0.0509(6) Uani d . 1 1 . .
H H15A 0.5135 0.2529 -0.2260 0.061 Uiso calc R 1 1 . .
H H15B 0.6528 0.2484 -0.1346 0.061 Uiso calc R 1 1 . .
C C11 0.1861(5) -0.0793(3) -0.4464(5) 0.0564(12) Uani d P 0.75 1 B 1
H H11A 0.2104 -0.1217 -0.5066 0.068 Uiso calc PR 0.75 1 B 1
H H11B 0.1141 -0.0970 -0.4213 0.068 Uiso calc PR 0.75 1 B 1
C C10 0.1633(3) -0.0017(2) -0.5361(3) 0.0769(10) Uani d . 1 1 . .
H H10A 0.0791 0.0011 -0.6013 0.092 Uiso calc PR 0.75 1 B 1
H H10B 0.2143 0.0016 -0.6047 0.092 Uiso calc PR 0.75 1 B 1
H H10C 0.0791 -0.0179 -0.5574 0.092 Uiso calc PR 0.25 1 B 2
H H10D 0.1749 0.0157 -0.6350 0.092 Uiso calc PR 0.25 1 B 2
H H8 0.2026(19) 0.0260(13) -0.203(2) 0.032(5) Uiso d . 1 1 . .
C C11A 0.2368(14) -0.0656(11) -0.477(2) 0.067(4) Uani d PU 0.25 1 B 2
H H11C 0.3027 -0.0669 -0.5232 0.081 Uiso calc PR 0.25 1 B 2
H H11D 0.1912 -0.1159 -0.5047 0.081 Uiso calc PR 0.25 1 B 2

loop_
_atom_site_aniso_label
_atom_site_aniso_U_11
_atom_site_aniso_U_22
_atom_site_aniso_U_33
_atom_site_aniso_U_12
_atom_site_aniso_U_13
_atom_site_aniso_U_23
S1 0.0421(3) 0.0542(4) 0.0311(3) 0.0068(3) 0.0124(2) 0.0008(2)
N2 0.0384(9) 0.0416(12) 0.0318(10) -0.0014(8) 0.0121(7) -0.0063(8)
N1 0.0360(9) 0.0565(14) 0.0311(10) 0.0024(9) 0.0099(7) -0.0061(8)
C1 0.0356(11) 0.0384(13) 0.0321(11) -0.0013(9) 0.0135(8) -0.0051(9)
C7 0.0350(11) 0.0366(13) 0.0336(12) 0.0057(9) 0.0099(8) -0.0001(8)
O1 0.0676(11) 0.0494(12) 0.0606(11) 0.0099(9) 0.0305(9) 0.0175(8)
C8 0.0383(12) 0.0427(14) 0.0342(12) -0.0046(10) 0.0124(9) -0.0024(9)
O3 0.0478(9) 0.0614(12) 0.0509(10) -0.0124(8) 0.0176(7) -0.0003(8)
F8 0.0623(10) 0.0796(14) 0.0833(11) 0.0288(9) 0.0054(8) 0.0109(9)
C2 0.0377(12) 0.0426(15) 0.0527(14) -0.0070(11) 0.0135(10) -0.0003(11)
O2 0.0537(10) 0.0952(16) 0.0311(9) 0.0093(10) 0.0106(7) -0.0109(9)
C13 0.0428(12) 0.0485(15) 0.0371(13) -0.0021(10) 0.0162(9) -0.0069(10)
C3 0.0590(15) 0.0397(15) 0.0577(15) 0.0003(12) 0.0170(11) 0.0082(11)
C4 0.0426(13) 0.0547(17) 0.0475(14) 0.0131(12) 0.0067(10) -0.0051(11)
C16 0.0362(11) 0.0535(16) 0.0389(12) -0.0028(11) 0.0077(9) -0.0074(10)
C14 0.0480(13) 0.0581(18) 0.0406(13) -0.0057(12) 0.0134(10) 0.0014(11)
C5 0.0351(12) 0.0601(19) 0.0543(15) -0.0031(11) 0.0115(10) -0.0075(12)
C9 0.0433(13) 0.0505(16) 0.0457(14) -0.0002(11) 0.0024(10) 0.0003(11)
C6 0.0445(12) 0.0390(14) 0.0526(14) -0.0074(11) 0.0183(10) -0.0017(10)
C12 0.0586(15) 0.0392(15) 0.0426(14) -0.0036(12) 0.0059(10) 0.0004(10)
C15 0.0482(13) 0.0498(17) 0.0525(15) -0.0062(12) 0.0120(11) -0.0074(12)
C11 0.072(3) 0.045(2) 0.041(2) -0.013(2) 0.0011(19) -0.0076(16)
C10 0.097(2) 0.069(2) 0.0436(16) -0.0073(19) -0.0093(14) -0.0045(13)
C11A 0.070(8) 0.056(7) 0.066(7) -0.004(6) 0.007(6) -0.012(6)

loop_
_atom_type_symbol
_atom_type_description
_atom_type_scat_dispersion_real
_atom_type_scat_dispersion_imag
_atom_type_scat_source
C C 0.0033 0.0016 'International Tables Vol C Tables 4.2.6.8 and 6.1.1.4'
H H 0.0000 0.0000 'International Tables Vol C Tables 4.2.6.8 and 6.1.1.4'
F F 0.0171 0.0103 'International Tables Vol C Tables 4.2.6.8 and 6.1.1.4'
N N 0.0061 0.0033 'International Tables Vol C Tables 4.2.6.8 and 6.1.1.4'
O O 0.0106 0.0060 'International Tables Vol C Tables 4.2.6.8 and 6.1.1.4'
S S 0.1246 0.1234 'International Tables Vol C Tables 4.2.6.8 and 6.1.1.4'

loop_
_geom_angle_atom_site_label_1
_geom_angle_atom_site_label_2
_geom_angle_atom_site_label_3
_geom_angle
N1 S1 C1 106.04(10)
O1 S1 N1 114.06(11)
O1 S1 C1 107.44(10)
O2 S1 N1 105.80(10)
O2 S1 C1 107.26(11)
O2 S1 O1 115.66(12)
C7 N2 C13 126.79(18)
C7 N2 C16 121.98(18)
C13 N2 C16 111.13(17)
C7 N1 S1 124.71(16)
C2 C1 S1 120.31(16)
C2 C1 C6 119.8(2)
C6 C1 S1 119.90(18)
N2 C7 C8 119.76(18)
N1 C7 N2 115.94(19)
N1 C7 C8 124.3(2)
C7 C8 C9 116.42(19)
C7 C8 C12 115.96(18)
C7 C8 H8 105.0(12)
C9 C8 H8 104.4(12)
C12 C8 C9 106.34(18)
C12 C8 H8 107.9(14)
C14 O3 C15 109.61(17)
C1 C2 H2 120.0
C3 C2 C1 120.0(2)
C3 C2 H2 120.0
N2 C13 H13A 109.7
N2 C13 H13B 109.7
N2 C13 C14 109.7(2)
H13A C13 H13B 108.2
C14 C13 H13A 109.7
C14 C13 H13B 109.7
C2 C3 H3 120.6
C4 C3 C2 118.7(2)
C4 C3 H3 120.6
F8 C4 C3 118.3(3)
F8 C4 C5 118.5(2)
C3 C4 C5 123.2(2)
N2 C16 H16A 109.7
N2 C16 H16B 109.7
N2 C16 C15 109.63(18)
H16A C16 H16B 108.2
C15 C16 H16A 109.7
C15 C16 H16B 109.7
O3 C14 C13 112.12(18)
O3 C14 H14A 109.2
O3 C14 H14B 109.2
C13 C14 H14A 109.2
C13 C14 H14B 109.2
H14A C14 H14B 107.9
C4 C5 H5 121.1
C4 C5 C6 117.8(2)
C6 C5 H5 121.1
C8 C9 H9A 110.8
C8 C9 H9B 110.8
H9A C9 H9B 108.9
C10 C9 C8 104.7(2)
C10 C9 H9A 110.8
C10 C9 H9B 110.8
C1 C6 H6 119.7
C5 C6 C1 120.6(2)
C5 C6 H6 119.7
C8 C12 H12A 111.2
C8 C12 H12B 111.2
C8 C12 H12C 110.9
C8 C12 H12D 110.9
C8 C12 C11A 104.3(7)
H12A C12 H12B 109.1
H12A C12 H12C 129.0
H12A C12 H12D 27.3
H12B C12 H12C 26.8
H12B C12 H12D 84.7
H12C C12 H12D 108.9
C11 C12 C8 103.1(2)
C11 C12 H12A 111.2
C11 C12 H12B 111.2
C11 C12 H12C 85.7
C11 C12 H12D 134.0
C11 C12 C11A 28.2(5)
C11A C12 H12A 85.0
C11A C12 H12B 132.7
C11A C12 H12C 110.9
C11A C12 H12D 110.9
O3 C15 C16 111.6(2)
O3 C15 H15A 109.3
O3 C15 H15B 109.3
C16 C15 H15A 109.3
C16 C15 H15B 109.3
H15A C15 H15B 108.0
C12 C11 H11A 110.9
C12 C11 H11B 110.9
H11A C11 H11B 108.9
C10 C11 C12 104.4(3)
C10 C11 H11A 110.9
C10 C11 H11B 110.9
C9 C10 H10A 110.0
C9 C10 H10B 110.0
C9 C10 H10C 109.7
C9 C10 H10D 109.7
C11 C10 C9 108.5(3)
C11 C10 H10A 110.0
C11 C10 H10B 110.0
C11 C10 H10C 82.6
C11 C10 H10D 133.4
H10A C10 H10B 108.4
H10A C10 H10C 29.8
H10A C10 H10D 80.6
H10B C10 H10C 131.2
H10B C10 H10D 30.4
H10C C10 H10D 108.2
C11A C10 C9 110.0(7)
C11A C10 C11 30.3(7)
C11A C10 H10A 131.7
C11A C10 H10B 81.7
C11A C10 H10C 109.7
C11A C10 H10D 109.7
C12 C11A H11C 109.5
C12 C11A H11D 109.5
C10 C11A C12 110.7(11)
C10 C11A H11C 109.5
C10 C11A H11D 109.5
H11C C11A H11D 108.1

loop_
_geom_bond_atom_site_label_1
_geom_bond_atom_site_label_2
_geom_bond_distance
S1 N1 1.5963(19)
S1 C1 1.772(2)
S1 O1 1.4412(19)
S1 O2 1.4352(17)
N2 C7 1.338(3)
N2 C13 1.459(3)
N2 C16 1.473(3)
N1 C7 1.326(3)
C1 C2 1.382(3)
C1 C6 1.385(3)
C7 C8 1.517(3)
C8 C9 1.551(3)
C8 C12 1.540(3)
C8 H8 0.94(2)
O3 C14 1.415(3)
O3 C15 1.416(3)
F8 C4 1.356(3)
C2 H2 0.9300
C2 C3 1.373(3)
C13 H13A 0.9700
C13 H13B 0.9700
C13 C14 1.505(3)
C3 H3 0.9300
C3 C4 1.365(3)
C4 C5 1.365(4)
C16 H16A 0.9700
C16 H16B 0.9700
C16 C15 1.509(4)
C14 H14A 0.9700
C14 H14B 0.9700
C5 H5 0.9300
C5 C6 1.379(3)
C9 H9A 0.9700
C9 H9B 0.9700
C9 C10 1.523(4)
C6 H6 0.9300
C12 H12A 0.9700
C12 H12B 0.9700
C12 H12C 0.9700
C12 H12D 0.9700
C12 C11 1.537(5)
C12 C11A 1.545(17)
C15 H15A 0.9700
C15 H15B 0.9700
C11 H11A 0.9700
C11 H11B 0.9700
C11 C10 1.483(5)
C10 H10A 0.9700
C10 H10B 0.9700
C10 H10C 0.9700
C10 H10D 0.9700
C10 C11A 1.353(17)
C11A H11C 0.9700
C11A H11D 0.9700

loop_
_geom_torsion_atom_site_label_1
_geom_torsion_atom_site_label_2
_geom_torsion_atom_site_label_3
_geom_torsion_atom_site_label_4
_geom_torsion
S1 N1 C7 N2 173.72(17)
S1 N1 C7 C8 -5.4(3)
S1 C1 C2 C3 -178.33(18)
S1 C1 C6 C5 178.44(17)
N2 C7 C8 C9 -59.1(3)
N2 C7 C8 C12 67.2(3)
N2 C13 C14 O3 57.2(3)
N2 C16 C15 O3 -57.1(2)
N1 S1 C1 C2 -37.6(2)
N1 S1 C1 C6 143.67(18)
N1 C7 C8 C9 120.0(2)
N1 C7 C8 C12 -113.8(2)
C1 S1 N1 C7 -62.4(2)
C1 C2 C3 C4 -0.7(4)
C7 N2 C13 C14 129.6(2)
C7 N2 C16 C15 -129.2(2)
C7 C8 C9 C10 141.5(2)
C7 C8 C12 C11 -159.9(3)
C7 C8 C12 C11A -130.8(7)
O1 S1 N1 C7 55.6(2)
O1 S1 C1 C2 -159.96(18)
O1 S1 C1 C6 21.3(2)
C8 C9 C10 C11 12.6(4)
C8 C9 C10 C11A -19.4(8)
C8 C12 C11 C10 36.4(4)
C8 C12 C11A C10 -12.9(12)
F8 C4 C5 C6 179.1(2)
C2 C1 C6 C5 -0.3(3)
C2 C3 C4 F8 -179.0(2)
C2 C3 C4 C5 1.0(4)
O2 S1 N1 C7 -176.12(19)
O2 S1 C1 C2 75.1(2)
O2 S1 C1 C6 -103.6(2)
C13 N2 C7 N1 174.8(2)
C13 N2 C7 C8 -6.0(3)
C13 N2 C16 C15 54.2(2)
C3 C4 C5 C6 -0.9(4)
C4 C5 C6 C1 0.5(4)
C16 N2 C7 N1 -1.2(3)
C16 N2 C7 C8 177.91(19)
C16 N2 C13 C14 -54.0(2)
C14 O3 C15 C16 59.7(2)
C9 C8 C12 C11 -28.7(3)
C9 C8 C12 C11A 0.3(7)
C9 C10 C11A C12 20.5(12)
C6 C1 C2 C3 0.4(4)
C12 C8 C9 C10 10.5(3)
C12 C11 C10 C9 -30.9(4)
C12 C11 C10 C11A 67.4(15)
C15 O3 C14 C13 -59.8(3)
C11 C12 C11A C10 78.1(15)
C11 C10 C11A C12 -72.0(15)
C11A C12 C11 C10 -59.6(15)
